data_7206870
loop_
_publ_author_name
'Solanko, Katarzyna A.'
'Bond., Andrew D.'

_publ_section_title
;
 Influence of impurities on the crystallisation of 5-X-aspirin and
 5-X-aspirin anhydride polymorphs (X = Cl, Br, Me)
;
_journal_issue 23
_journal_name_full CrystEngComm
_journal_page_first 6991
_journal_paper_doi 10.1039/c1ce06065a
_journal_volume 13
_journal_year 2011
_chemical_formula_moiety 'C18 H12 Cl2 O7'
_chemical_formula_sum 'C18 H12 Cl2 O7'
_chemical_formula_weight 411.18
_chemical_name_common '5-Cl-aspirin anhydride (form II)'
_space_group_IT_number 14
_symmetry_cell_setting monoclinic
_symmetry_space_group_name_Hall '-P 2ybc'
_symmetry_space_group_name_H-M 'P 1 21/c 1'
_atom_sites_solution_hydrogens geom
_atom_sites_solution_primary direct
_atom_sites_solution_secondary difmap
_cell_angle_alpha 90.00
_cell_angle_beta 107.635(3)
_cell_angle_gamma 90.00
_cell_formula_units_Z 4
_cell_length_a 10.7838(3)
_cell_length_b 14.2206(4)
_cell_length_c 12.3774(4)
_cell_measurement_reflns_used 3170
_cell_measurement_temperature 150(2)
_cell_measurement_theta_max 25.02
_cell_measurement_theta_min 2.45
_cell_volume 1808.90(10)
_computing_cell_refinement 'SAINT v.7.68a (Bruker, 2010)'
_computing_data_collection 'APEX2 v2010.1-2 (Bruker, 2010)'
_computing_data_reduction SAINT
_computing_molecular_graphics SHELXTL
_computing_publication_material SHELXTL
_computing_structure_refinement SHELXTL
_computing_structure_solution 'SHELXTL v.6.12 (Sheldrick, 2008)'
_diffrn_ambient_temperature 150(2)
_diffrn_measured_fraction_theta_full 0.994
_diffrn_measured_fraction_theta_max 0.830
_diffrn_measurement_device_type 'Bruker Nonius X8APEX-II CCD'
_diffrn_measurement_method '\w and \f scans'
_diffrn_radiation_monochromator graphite
_diffrn_radiation_source 'fine-focus sealed tube'
_diffrn_radiation_type MoK\a
_diffrn_radiation_wavelength 0.71073
_diffrn_reflns_av_R_equivalents 0.0214
_diffrn_reflns_av_sigmaI/netI 0.0332
_diffrn_reflns_limit_h_max 13
_diffrn_reflns_limit_h_min -11
_diffrn_reflns_limit_k_max 18
_diffrn_reflns_limit_k_min -17
_diffrn_reflns_limit_l_max 11
_diffrn_reflns_limit_l_min -16
_diffrn_reflns_number 7319
_diffrn_reflns_theta_full 25.00
_diffrn_reflns_theta_max 28.38
_diffrn_reflns_theta_min 2.45
_diffrn_standards_number 0
_exptl_absorpt_coefficient_mu 0.398
_exptl_absorpt_correction_T_max 0.969
_exptl_absorpt_correction_T_min 0.812
_exptl_absorpt_correction_type multi-scan
_exptl_absorpt_process_details 'SADABS (Sheldrick, 2008)'
_exptl_crystal_colour colourless
_exptl_crystal_density_diffrn 1.510
_exptl_crystal_density_method 'not measured'
_exptl_crystal_description plate
_exptl_crystal_F_000 840
_exptl_crystal_size_max 0.35
_exptl_crystal_size_mid 0.20
_exptl_crystal_size_min 0.08
_refine_diff_density_max 0.320
_refine_diff_density_min -0.317
_refine_diff_density_rms 0.050
_refine_ls_extinction_method none
_refine_ls_goodness_of_fit_ref 1.033
_refine_ls_hydrogen_treatment constr
_refine_ls_matrix_type full
_refine_ls_number_parameters 246
_refine_ls_number_reflns 3766
_refine_ls_number_restraints 0
_refine_ls_restrained_S_all 1.033
_refine_ls_R_factor_all 0.0564
_refine_ls_R_factor_gt 0.0396
_refine_ls_shift/su_max 0.000
_refine_ls_shift/su_mean 0.000
_refine_ls_structure_factor_coef Fsqd
_refine_ls_weighting_details 'calc w=1/[\s^2^(Fo^2^)+(0.0373P)^2^+1.1537P] where P=(Fo^2^+2Fc^2^)/3'
_refine_ls_weighting_scheme calc
_refine_ls_wR_factor_gt 0.0899
_refine_ls_wR_factor_ref 0.1019
_reflns_number_gt 2966
_reflns_number_total 3766
_reflns_threshold_expression I>2\s(I)
_cod_data_source_file c1ce06065a.txt
_cod_data_source_block 5-Cl-A_A_II
_cod_original_cell_volume 1808.90(9)
_cod_original_sg_symbol_H-M 'P 21/c'
_cod_database_code 7206870

loop_
_symmetry_equiv_pos_as_xyz
'x, y, z'
'-x, y+1/2, -z+1/2'
'-x, -y, -z'
'x, -y-1/2, z-1/2'

loop_
_atom_site_label
_atom_site_type_symbol
_atom_site_fract_x
_atom_site_fract_y
_atom_site_fract_z
_atom_site_U_iso_or_equiv
_atom_site_adp_type
_atom_site_occupancy
_atom_site_symmetry_multiplicity
_atom_site_calc_flag
_atom_site_refinement_flags
Cl1 Cl 0.14604(5) 0.38352(4) 0.10810(6) 0.04885(19) Uani 1 1 d .
Cl2 Cl 0.63347(6) 0.06025(4) 0.05654(6) 0.04768(18) Uani 1 1 d .
O1 O 0.64565(13) 0.40049(9) 0.20248(12) 0.0313(3) Uani 1 1 d .
O2 O 0.70919(14) 0.54847(10) 0.17712(14) 0.0369(4) Uani 1 1 d .
O3 O 0.51846(14) 0.66898(10) 0.06441(12) 0.0320(3) Uani 1 1 d .
O4 O 0.56025(17) 0.72797(12) 0.23977(16) 0.0527(5) Uani 1 1 d .
O5 O 0.82667(18) 0.42409(11) 0.34876(15) 0.0556(5) Uani 1 1 d .
O6 O 1.02103(12) 0.29654(10) 0.37643(11) 0.0286(3) Uani 1 1 d .
O7 O 0.93593(14) 0.26771(11) 0.51763(12) 0.0350(4) Uani 1 1 d .
C1 C 0.48139(18) 0.51509(14) 0.13366(17) 0.0260(4) Uani 1 1 d .
C2 C 0.43511(19) 0.60215(14) 0.08622(17) 0.0263(4) Uani 1 1 d .
C3 C 0.3040(2) 0.62247(15) 0.05002(17) 0.0302(5) Uani 1 1 d .
H3A H 0.2750 0.6829 0.0204 0.036 Uiso 1 1 calc R
C4 C 0.2153(2) 0.55512(15) 0.05687(18) 0.0316(5) Uani 1 1 d .
H4A H 0.1246 0.5682 0.0310 0.038 Uiso 1 1 calc R
C5 C 0.25981(19) 0.46838(15) 0.10184(18) 0.0315(5) Uani 1 1 d .
C6 C 0.39111(19) 0.44719(14) 0.14085(17) 0.0287(4) Uani 1 1 d .
H6A H 0.4194 0.3871 0.1722 0.034 Uiso 1 1 calc R
C7 C 0.62333(19) 0.49488(14) 0.17356(17) 0.0274(4) Uani 1 1 d .
C8 C 0.5790(2) 0.72886(15) 0.1494(2) 0.0361(5) Uani 1 1 d .
C9 C 0.6676(2) 0.7920(2) 0.1109(3) 0.0544(7) Uani 1 1 d .
H9A H 0.6790 0.8512 0.1534 0.082 Uiso 1 1 calc R
H9B H 0.6298 0.8051 0.0298 0.082 Uiso 1 1 calc R
H9C H 0.7523 0.7614 0.1242 0.082 Uiso 1 1 calc R
C10 C 0.7659(2) 0.37400(15) 0.27551(18) 0.0316(5) Uani 1 1 d .
C11 C 0.80024(18) 0.27647(13) 0.25198(16) 0.0246(4) Uani 1 1 d .
C12 C 0.71025(19) 0.21908(14) 0.17614(17) 0.0265(4) Uani 1 1 d .
H12A H 0.6246 0.2412 0.1401 0.032 Uiso 1 1 calc R
C13 C 0.7461(2) 0.12989(14) 0.15358(17) 0.0285(4) Uani 1 1 d .
C14 C 0.8693(2) 0.09533(14) 0.20451(18) 0.0303(5) Uani 1 1 d .
H14A H 0.8922 0.0338 0.1877 0.036 Uiso 1 1 calc R
C15 C 0.95915(19) 0.15172(14) 0.28066(17) 0.0284(4) Uani 1 1 d .
H15A H 1.0445 0.1290 0.3167 0.034 Uiso 1 1 calc R
C16 C 0.92447(18) 0.24097(14) 0.30406(16) 0.0245(4) Uani 1 1 d .
C17 C 1.01419(19) 0.30800(14) 0.48462(17) 0.0264(4) Uani 1 1 d .
C18 C 1.1174(2) 0.37322(17) 0.5498(2) 0.0386(5) Uani 1 1 d .
H18A H 1.0877 0.4058 0.6072 0.058 Uiso 1 1 calc R
H18B H 1.1362 0.4195 0.4982 0.058 Uiso 1 1 calc R
H18C H 1.1965 0.3374 0.5871 0.058 Uiso 1 1 calc R

loop_
_atom_site_aniso_label
_atom_site_aniso_U_11
_atom_site_aniso_U_22
_atom_site_aniso_U_33
_atom_site_aniso_U_23
_atom_site_aniso_U_13
_atom_site_aniso_U_12
Cl1 0.0285(3) 0.0357(3) 0.0746(5) -0.0009(3) 0.0040(3) -0.0074(2)
Cl2 0.0444(3) 0.0330(3) 0.0546(4) -0.0156(3) -0.0015(3) -0.0074(2)
O1 0.0252(7) 0.0225(7) 0.0397(9) -0.0004(6) -0.0001(6) 0.0047(6)
O2 0.0249(8) 0.0286(8) 0.0531(10) 0.0017(7) 0.0058(7) 0.0009(6)
O3 0.0318(8) 0.0269(7) 0.0380(8) 0.0058(7) 0.0114(7) 0.0018(6)
O4 0.0590(11) 0.0466(10) 0.0604(12) -0.0228(9) 0.0300(10) -0.0222(9)
O5 0.0585(11) 0.0301(9) 0.0528(11) -0.0139(8) -0.0213(9) 0.0138(8)
O6 0.0219(7) 0.0314(7) 0.0296(8) -0.0025(6) 0.0037(6) -0.0036(6)
O7 0.0308(8) 0.0397(9) 0.0345(8) -0.0068(7) 0.0099(7) -0.0072(7)
C1 0.0248(10) 0.0238(10) 0.0274(10) -0.0044(9) 0.0050(8) 0.0033(8)
C2 0.0280(10) 0.0249(10) 0.0258(10) -0.0019(9) 0.0078(8) 0.0017(8)
C3 0.0315(11) 0.0286(10) 0.0294(11) 0.0030(9) 0.0077(9) 0.0089(9)
C4 0.0252(10) 0.0343(11) 0.0327(11) -0.0036(10) 0.0047(9) 0.0063(9)
C5 0.0265(10) 0.0288(11) 0.0354(12) -0.0064(9) 0.0038(9) -0.0026(8)
C6 0.0287(10) 0.0219(9) 0.0314(11) -0.0023(9) 0.0031(8) 0.0028(8)
C7 0.0281(10) 0.0222(9) 0.0291(11) -0.0023(9) 0.0046(8) 0.0038(8)
C8 0.0296(11) 0.0283(11) 0.0519(15) -0.0030(11) 0.0147(10) 0.0011(9)
C9 0.0414(14) 0.0493(15) 0.075(2) 0.0070(14) 0.0217(13) -0.0105(12)
C10 0.0297(11) 0.0250(10) 0.0336(12) -0.0011(10) -0.0003(9) 0.0059(8)
C11 0.0260(10) 0.0214(9) 0.0254(10) 0.0010(8) 0.0064(8) 0.0006(8)
C12 0.0226(10) 0.0257(10) 0.0285(10) 0.0002(9) 0.0039(8) 0.0001(8)
C13 0.0308(11) 0.0252(10) 0.0274(11) -0.0025(9) 0.0059(8) -0.0060(8)
C14 0.0370(12) 0.0224(10) 0.0323(11) 0.0001(9) 0.0119(9) 0.0046(8)
C15 0.0252(10) 0.0291(10) 0.0299(11) 0.0025(9) 0.0069(8) 0.0070(8)
C16 0.0222(9) 0.0257(10) 0.0240(10) -0.0001(8) 0.0048(8) -0.0027(8)
C17 0.0232(10) 0.0243(10) 0.0284(11) -0.0025(9) 0.0028(8) 0.0035(8)
C18 0.0349(12) 0.0393(12) 0.0398(13) -0.0118(11) 0.0085(10) -0.0102(10)

loop_
_atom_type_symbol
_atom_type_description
_atom_type_scat_dispersion_real
_atom_type_scat_dispersion_imag
_atom_type_scat_source
C C 0.0033 0.0016 'International Tables Vol C Tables 4.2.6.8 and 6.1.1.4'
H H 0.0000 0.0000 'International Tables Vol C Tables 4.2.6.8 and 6.1.1.4'
O O 0.0106 0.0060 'International Tables Vol C Tables 4.2.6.8 and 6.1.1.4'
Cl Cl 0.1484 0.1585 'International Tables Vol C Tables 4.2.6.8 and 6.1.1.4'

loop_
_geom_angle_atom_site_label_1
_geom_angle_atom_site_label_2
_geom_angle_atom_site_label_3
_geom_angle
C10 O1 C7 118.92(16)
C8 O3 C2 117.79(16)
C17 O6 C16 116.31(15)
C6 C1 C2 118.29(18)
C6 C1 C7 120.91(18)
C2 C1 C7 120.79(18)
C3 C2 O3 116.99(18)
C3 C2 C1 121.56(19)
O3 C2 C1 121.22(17)
C4 C3 C2 119.92(19)
C4 C3 H3A 120.0
C2 C3 H3A 120.0
C3 C4 C5 118.97(19)
C3 C4 H4A 120.5
C5 C4 H4A 120.5
C4 C5 C6 122.04(19)
C4 C5 Cl1 118.33(16)
C6 C5 Cl1 119.63(16)
C5 C6 C1 119.19(19)
C5 C6 H6A 120.4
C1 C6 H6A 120.4
O2 C7 O1 122.45(18)
O2 C7 C1 126.85(18)
O1 C7 C1 110.63(16)
O4 C8 O3 122.7(2)
O4 C8 C9 127.7(2)
O3 C8 C9 109.6(2)
C8 C9 H9A 109.5
C8 C9 H9B 109.5
H9A C9 H9B 109.5
C8 C9 H9C 109.5
H9A C9 H9C 109.5
H9B C9 H9C 109.5
O5 C10 O1 121.79(18)
O5 C10 C11 126.79(19)
O1 C10 C11 111.35(17)
C12 C11 C16 118.40(18)
C12 C11 C10 121.00(17)
C16 C11 C10 120.59(17)
C13 C12 C11 119.67(18)
C13 C12 H12A 120.2
C11 C12 H12A 120.2
C14 C13 C12 121.76(19)
C14 C13 Cl2 119.25(16)
C12 C13 Cl2 118.98(16)
C13 C14 C15 118.96(19)
C13 C14 H14A 120.5
C15 C14 H14A 120.5
C16 C15 C14 119.84(18)
C16 C15 H15A 120.1
C14 C15 H15A 120.1
C15 C16 C11 121.36(18)
C15 C16 O6 117.34(17)
C11 C16 O6 121.18(17)
O7 C17 O6 122.07(18)
O7 C17 C18 127.36(19)
O6 C17 C18 110.56(17)
C17 C18 H18A 109.5
C17 C18 H18B 109.5
H18A C18 H18B 109.5
C17 C18 H18C 109.5
H18A C18 H18C 109.5
H18B C18 H18C 109.5

loop_
_geom_bond_atom_site_label_1
_geom_bond_atom_site_label_2
_geom_bond_distance
Cl1 C5 1.739(2)
Cl2 C13 1.736(2)
O1 C10 1.389(2)
O1 C7 1.391(2)
O2 C7 1.190(2)
O3 C8 1.357(3)
O3 C2 1.390(2)
O4 C8 1.196(3)
O5 C10 1.183(3)
O6 C17 1.373(2)
O6 C16 1.395(2)
O7 C17 1.190(2)
C1 C6 1.393(3)
C1 C2 1.396(3)
C1 C7 1.487(3)
C2 C3 1.378(3)
C3 C4 1.375(3)
C3 H3A 0.950
C4 C5 1.378(3)
C4 H4A 0.950
C5 C6 1.384(3)
C6 H6A 0.950
C8 C9 1.491(3)
C9 H9A 0.980
C9 H9B 0.980
C9 H9C 0.980
C10 C11 1.487(3)
C11 C12 1.392(3)
C11 C16 1.394(3)
C12 C13 1.379(3)
C12 H12A 0.950
C13 C14 1.377(3)
C14 C15 1.385(3)
C14 H14A 0.950
C15 C16 1.378(3)
C15 H15A 0.950
C17 C18 1.485(3)
C18 H18A 0.980
C18 H18B 0.980
C18 H18C 0.980

loop_
_geom_torsion_atom_site_label_1
_geom_torsion_atom_site_label_2
_geom_torsion_atom_site_label_3
_geom_torsion_atom_site_label_4
_geom_torsion
C8 O3 C2 C3 98.3(2)
C8 O3 C2 C1 -87.1(2)
C6 C1 C2 C3 1.8(3)
C7 C1 C2 C3 -179.23(18)
C6 C1 C2 O3 -172.44(18)
C7 C1 C2 O3 6.5(3)
O3 C2 C3 C4 172.39(18)
C1 C2 C3 C4 -2.1(3)
C2 C3 C4 C5 1.0(3)
C3 C4 C5 C6 0.4(3)
C3 C4 C5 Cl1 -179.16(16)
C4 C5 C6 C1 -0.6(3)
Cl1 C5 C6 C1 178.89(16)
C2 C1 C6 C5 -0.5(3)
C7 C1 C6 C5 -179.39(19)
C10 O1 C7 O2 24.5(3)
C10 O1 C7 C1 -158.46(17)
C6 C1 C7 O2 -175.8(2)
C2 C1 C7 O2 5.3(3)
C6 C1 C7 O1 7.3(3)
C2 C1 C7 O1 -171.62(17)
C2 O3 C8 O4 -2.4(3)
C2 O3 C8 C9 177.72(18)
C7 O1 C10 O5 32.7(3)
C7 O1 C10 C11 -150.20(17)
O5 C10 C11 C12 168.6(2)
O1 C10 C11 C12 -8.3(3)
O5 C10 C11 C16 -12.5(4)
O1 C10 C11 C16 170.55(17)
C16 C11 C12 C13 -0.7(3)
C10 C11 C12 C13 178.15(19)
C11 C12 C13 C14 0.2(3)
C11 C12 C13 Cl2 -178.70(15)
C12 C13 C14 C15 0.2(3)
Cl2 C13 C14 C15 179.12(16)
C13 C14 C15 C16 -0.1(3)
C14 C15 C16 C11 -0.4(3)
C14 C15 C16 O6 -176.44(17)
C12 C11 C16 C15 0.8(3)
C10 C11 C16 C15 -178.04(19)
C12 C11 C16 O6 176.71(17)
C10 C11 C16 O6 -2.2(3)
C17 O6 C16 C15 -105.2(2)
C17 O6 C16 C11 78.8(2)
C16 O6 C17 O7 5.1(3)
C16 O6 C17 C18 -176.45(17)
